data_7703852
loop_
_publ_author_name
'Tsurui, Makoto'
'Kitagawa, Yuichi'
'Fushimi, Koji'
'Gon, Masayuki'
'Tanaka, Kazuo'
'Hasegawa, Yasuchika'

_publ_section_title
;
 Electronic strain effect on Eu(iii) complexes for enhanced circularly
 polarized luminescence.
;
_journal_issue 16
_journal_name_full 'Dalton transactions (Cambridge, England : 2003)'
_journal_page_first 5352
_journal_page_last 5361
_journal_paper_doi 10.1039/d0dt00699h
_journal_volume 49
_journal_year 2020
_chemical_absolute_configuration ad
_chemical_formula_moiety 'C36 H37 Eu F18 N2 O8 P2'
_chemical_formula_sum 'C36 H37 Eu F18 N2 O8 P2'
_chemical_formula_weight 1181.57
_space_group_crystal_system monoclinic
_space_group_IT_number 4
_space_group_name_Hall 'P 2yb'
_space_group_name_H-M_alt 'P 1 21 1'
_atom_sites_solution_hydrogens geom
_audit_creation_method SHELXL-2018/3
_audit_update_record
;
2020-01-27 deposited with the CCDC.	2020-03-24 downloaded from the CCDC.
;
_cell_angle_alpha 90
_cell_angle_beta 99.687(2)
_cell_angle_gamma 90
_cell_formula_units_Z 4
_cell_length_a 11.2020(2)
_cell_length_b 20.6003(3)
_cell_length_c 20.3840(4)
_cell_measurement_reflns_used 52430
_cell_measurement_temperature 123.15
_cell_measurement_theta_max 29.2450
_cell_measurement_theta_min 1.9850
_cell_volume 4636.83(14)
_computing_structure_refinement 'SHELXL-2018/3 (Sheldrick, 2018)'
_computing_structure_solution 'SHELXT 2014/5 (Sheldrick, 2014)'
_diffrn_ambient_temperature 123.15
_diffrn_measured_fraction_theta_full 1.000
_diffrn_measured_fraction_theta_max 0.900
_diffrn_measurement_device_type 'XtaLAB AFC11 (RCD3): quarter-chi single'
_diffrn_radiation_type MoK\a
_diffrn_radiation_wavelength 0.71073
_diffrn_reflns_av_R_equivalents 0.0482
_diffrn_reflns_av_unetI/netI 0.0384
_diffrn_reflns_Laue_measured_fraction_full 1.000
_diffrn_reflns_Laue_measured_fraction_max 0.900
_diffrn_reflns_limit_h_max 14
_diffrn_reflns_limit_h_min -14
_diffrn_reflns_limit_k_max 28
_diffrn_reflns_limit_k_min -26
_diffrn_reflns_limit_l_max 26
_diffrn_reflns_limit_l_min -27
_diffrn_reflns_number 108302
_diffrn_reflns_point_group_measured_fraction_full 0.999
_diffrn_reflns_point_group_measured_fraction_max 0.862
_diffrn_reflns_theta_full 25.242
_diffrn_reflns_theta_max 29.156
_diffrn_reflns_theta_min 1.844
_diffrn_source 'Rotating-anode X-ray tube (dual wavelength)'
_diffrn_source_type 'Rigaku (Mo) X-ray DW Source'
_exptl_absorpt_coefficient_mu 1.543
_exptl_absorpt_correction_T_max 1.00000
_exptl_absorpt_correction_T_min 0.71807
_exptl_absorpt_correction_type multi-scan
_exptl_absorpt_process_details
'CrysAlisPro 1.171.39.43a (Rigaku Oxford Diffraction, 2018) Empirical absorption correction using spherical harmonics, implemented in SCALE3 ABSPACK scaling algorithm'
_exptl_crystal_colour yellow
_exptl_crystal_density_diffrn 1.693
_exptl_crystal_description prism
_exptl_crystal_F_000 2344
_exptl_crystal_recrystallization_method 'Re-crystallisation from solvent: Methanol'
_refine_diff_density_max 0.814
_refine_diff_density_min -0.552
_refine_diff_density_rms 0.080
_refine_ls_abs_structure_details
;
 Flack x determined using 8455 quotients [(I+)-(I-)]/[(I+)+(I-)]
 (Parsons, Flack and Wagner, Acta Cryst. B69 (2013) 249-259).
;
_refine_ls_abs_structure_Flack 0.000(4)
_refine_ls_extinction_method none
_refine_ls_goodness_of_fit_ref 1.033
_refine_ls_hydrogen_treatment constr
_refine_ls_matrix_type full
_refine_ls_number_parameters 1311
_refine_ls_number_reflns 21545
_refine_ls_number_restraints 109
_refine_ls_restrained_S_all 1.050
_refine_ls_R_factor_all 0.0358
_refine_ls_R_factor_gt 0.0303
_refine_ls_shift/su_max 0.005
_refine_ls_shift/su_mean 0.000
_refine_ls_structure_factor_coef Fsqd
_refine_ls_weighting_details 'w=1/[\s^2^(Fo^2^)+(0.0328P)^2^+3.0228P] where P=(Fo^2^+2Fc^2^)/3'
_refine_ls_weighting_scheme calc
_refine_ls_wR_factor_gt 0.0691
_refine_ls_wR_factor_ref 0.0711
_reflns_Friedel_coverage 0.866
_reflns_Friedel_fraction_full 0.999
_reflns_Friedel_fraction_max 0.822
_reflns_number_gt 19607
_reflns_number_total 21545
_reflns_threshold_expression 'I > 2\s(I)'
_cod_data_source_file d0dt00699h2.cif
_cod_data_source_block EuhfaS-B3QPO
_cod_depositor_comments 'Adding full bibliography for 7703848--7703853.cif.'
_cod_original_sg_symbol_H-M 'P 21'
_cod_database_code 7703852
_shelx_shelxl_version_number 2018/3
_shelx_space_group_comment
;
The symmetry employed for this shelxl refinement is uniquely defined
by the following loop, which should always be used as a source of
symmetry information in preference to the above space-group names.
They are only intended as comments.
;

loop_
_space_group_symop_operation_xyz
'x, y, z'
'-x, y+1/2, -z'

loop_
_atom_site_label
_atom_site_type_symbol
_atom_site_fract_x
_atom_site_fract_y
_atom_site_fract_z
_atom_site_U_iso_or_equiv
_atom_site_adp_type
_atom_site_occupancy
_atom_site_site_symmetry_order
_atom_site_calc_flag
_atom_site_refinement_flags_posn
_atom_site_refinement_flags_adp
_atom_site_refinement_flags_occupancy
_atom_site_disorder_assembly
_atom_site_disorder_group
Eu01 Eu 0.79816(2) 0.50714(2) 0.04278(2) 0.01894(8) Uani 1 1 d . . . . .
Eu02 Eu 0.30275(2) 0.49336(2) 0.54660(2) 0.01679(8) Uani 1 1 d . . . . .
P003 P 0.13641(12) 0.38737(8) 0.41009(7) 0.0195(3) Uani 1 1 d . . . . .
P004 P 0.63646(12) 0.61515(8) -0.09503(7) 0.0221(3) Uani 1 1 d . . . . .
P005 P 0.06519(12) 0.37867(6) 0.59144(6) 0.0213(3) Uani 1 1 d . . . . .
P006 P 0.61794(13) 0.64366(7) 0.08613(7) 0.0265(3) Uani 1 1 d . . . . .
O2 O 0.7204(3) 0.5759(3) -0.04520(18) 0.0254(10) Uani 1 1 d . . . . .
O8 O 0.8573(4) 0.4394(2) -0.0426(2) 0.0269(10) Uani 1 1 d . . . . .
O009 O 0.4684(3) 0.4435(2) 0.5024(2) 0.0253(10) Uani 1 1 d . . . . .
O00A O 0.1332(3) 0.5614(2) 0.5073(2) 0.0241(9) Uani 1 1 d . . . . .
F00B F 0.3543(3) 0.4229(2) -0.0332(2) 0.0456(10) Uani 1 1 d . . . . .
F00C F -0.0160(4) 0.6369(2) 0.4284(2) 0.0470(12) Uani 1 1 d . . . . .
O00D O 0.4774(3) 0.5536(2) 0.59714(19) 0.0238(10) Uani 1 1 d . . . . .
C00E C -0.2525(5) 0.2243(3) 0.4905(3) 0.0291(14) Uani 1 1 d . . . . .
H00E H -0.264226 0.217281 0.534034 0.035 Uiso 1 1 calc R U . . .
F00F F 0.3973(4) 0.3269(2) 0.0036(2) 0.0467(11) Uani 1 1 d . . . . .
O00G O 0.1543(3) 0.4300(2) 0.58098(18) 0.0236(9) Uani 1 1 d . . . . .
O00H O 0.4222(4) 0.4263(2) 0.6300(2) 0.0274(10) Uani 1 1 d . . . . .
F00I F -0.0903(4) 0.6755(2) 0.5110(2) 0.0472(12) Uani 1 1 d . . . . .
O4 O 0.7361(4) 0.4509(2) 0.1368(2) 0.0297(10) Uani 1 1 d . . . . .
O6 O 0.9731(4) 0.4452(2) 0.0927(2) 0.0254(10) Uani 1 1 d . . . . .
F00L F 1.0556(7) 0.6832(3) 0.1486(3) 0.110(3) Uani 1 1 d . . . . .
F00M F -0.1422(3) 0.5807(2) 0.4729(2) 0.0462(11) Uani 1 1 d . . . . .
F00N F 0.6397(4) 0.6445(3) 0.6495(3) 0.0562(13) Uani 1 1 d . . . . .
F00O F 0.4771(4) 0.3642(3) -0.0779(2) 0.0514(13) Uani 1 1 d . . . . .
C00P C 0.0205(5) 0.3435(3) 0.4472(3) 0.0196(12) Uani 1 1 d . . . . .
N00Q N 0.4319(4) 0.7122(3) 0.0281(2) 0.0259(11) Uani 1 1 d . . . . .
C00R C 0.5333(5) 0.4252(4) 0.6518(3) 0.0298(14) Uani 1 1 d . . . . .
F00S F 0.6793(17) 0.3612(8) 0.2463(9) 0.080(4) Uani 0.414(10) 1 d . . P A 1
O00T O 0.2179(3) 0.4292(3) 0.45905(17) 0.0211(10) Uani 1 1 d . . . . .
O5 O 0.9147(4) 0.5715(2) 0.1300(2) 0.0284(10) Uani 1 1 d . . . . .
C00V C 0.5174(5) 0.6739(3) 0.0117(3) 0.0238(12) Uani 1 1 d . . . . .
O7 O 0.9677(3) 0.5577(2) 0.0032(2) 0.0275(10) Uani 1 1 d . . . . .
C00X C -0.3259(6) 0.1950(4) 0.4388(4) 0.0349(16) Uani 1 1 d . . . . .
H00X H -0.385645 0.166529 0.447532 0.042 Uiso 1 1 calc R U . . .
F00Y F 0.7435(15) 0.4298(9) 0.4827(8) 0.050(3) Uani 0.530(17) 1 d . . P B 1
F00Z F 1.2756(4) 0.4237(3) 0.1604(3) 0.0829(19) Uani 1 1 d . . . . .
O010 O 0.3631(4) 0.5637(2) 0.4632(2) 0.0284(10) Uani 1 1 d . . . . .
F011 F 1.1811(4) 0.6324(2) 0.2213(2) 0.0669(14) Uani 1 1 d . . . . .
O012 O 0.2438(3) 0.5480(2) 0.64195(19) 0.0247(9) Uani 1 1 d . . . . .
O3 O 0.6249(4) 0.4405(2) 0.0030(2) 0.0275(10) Uani 1 1 d . . . . .
N014 N -0.0518(4) 0.3145(3) 0.3971(2) 0.0240(11) Uani 1 1 d . . . . .
N015 N -0.0875(4) 0.2971(3) 0.5271(2) 0.0238(11) Uani 1 1 d . . . . .
C016 C 0.6305(5) 0.5018(4) -0.1655(3) 0.0373(14) Uani 1 1 d . . . . .
H01A H 0.702951 0.517739 -0.179167 0.056 Uiso 1 1 calc R U . . .
H01B H 0.589235 0.473101 -0.198898 0.056 Uiso 1 1 calc R U . . .
H01C H 0.651163 0.478697 -0.124198 0.056 Uiso 1 1 calc R U . . .
F017 F 0.5297(5) 0.3488(3) 0.7354(3) 0.0840(18) Uani 1 1 d . . . . .
F018 F 0.7811(4) 0.5758(3) 0.6631(3) 0.0730(16) Uani 1 1 d . . . . .
C019 C 0.6420(5) 0.4218(4) 0.1451(3) 0.0296(15) Uani 1 1 d . . . . .
N01A N 0.4446(4) 0.6874(3) -0.1051(2) 0.0261(11) Uani 1 1 d . . . . .
F01B F 1.1878(5) 0.3931(3) 0.0630(2) 0.0796(18) Uani 1 1 d . . . . .
C01C C 0.8052(6) 0.7103(4) -0.0712(3) 0.0373(15) Uani 1 1 d . . . . .
H01D H 0.753073 0.732464 -0.045669 0.056 Uiso 1 1 calc R U . . .
H01E H 0.858691 0.740992 -0.086566 0.056 Uiso 1 1 calc R U . . .
H01F H 0.851915 0.678306 -0.043744 0.056 Uiso 1 1 calc R U . . .
C01D C 0.5369(5) 0.4596(3) 0.4647(3) 0.0310(15) Uani 1 1 d . . . . .
O1 O 0.6560(3) 0.5751(2) 0.07691(19) 0.0260(9) Uani 1 1 d . . . . .
F01F F 1.0010(5) 0.6479(3) 0.2354(3) 0.0889(19) Uani 1 1 d . . . . .
C01G C -0.1575(5) 0.2658(3) 0.4771(3) 0.0230(12) Uani 1 1 d . . . . .
C01H C -0.2232(5) 0.2465(3) 0.3578(3) 0.0301(14) Uani 1 1 d . . . . .
H01P H -0.214595 0.253710 0.313829 0.036 Uiso 1 1 calc R U . . .
C01I C -0.0472(5) 0.6212(3) 0.4855(3) 0.0310(14) Uani 1 1 d . . . . .
F01J F 1.2414(4) 0.5708(4) -0.0132(3) 0.092(2) Uani 1 1 d . . . . .
C01K C 0.5811(5) 0.5356(3) 0.6236(3) 0.0255(14) Uani 1 1 d . . . . .
F01L F 1.1347(5) 0.3553(3) 0.1495(3) 0.0569(13) Uani 1 1 d . . . . .
C01M C 0.6575(6) 0.7279(4) -0.1761(4) 0.0421(17) Uani 1 1 d . . . . .
H01G H 0.604879 0.706595 -0.211701 0.063 Uiso 1 1 calc R U . . .
H01H H 0.712867 0.755450 -0.194311 0.063 Uiso 1 1 calc R U . . .
H01I H 0.610017 0.753640 -0.150840 0.063 Uiso 1 1 calc R U . . .
C01N C 0.4423(6) 0.5342(3) -0.1234(3) 0.0343(15) Uani 1 1 d . . . . .
H01J H 0.470497 0.526690 -0.076882 0.051 Uiso 1 1 calc R U . . .
H01K H 0.412167 0.494393 -0.144331 0.051 Uiso 1 1 calc R U . . .
H01L H 0.378471 0.565903 -0.128508 0.051 Uiso 1 1 calc R U . . .
C01O C -0.1435(5) 0.2764(3) 0.4106(3) 0.0226(13) Uani 1 1 d . . . . .
F01P F 0.9812(11) 0.3283(4) -0.0820(5) 0.096(3) Uani 0.674(11) 1 d . . P C 1
C01Q C 0.5156(8) 0.7154(4) 0.1819(4) 0.059(2) Uani 1 1 d . . . . .
H01M H 0.587102 0.741802 0.186237 0.089 Uiso 1 1 calc R U . . .
H01N H 0.488528 0.712832 0.224091 0.089 Uiso 1 1 calc R U . . .
H01O H 0.453140 0.734253 0.149554 0.089 Uiso 1 1 calc R U . . .
F01R F 0.6956(5) 0.6035(4) 0.5648(2) 0.101(3) Uani 1 1 d . . . . .
C01S C 0.3539(5) 0.7254(3) -0.0890(3) 0.0259(13) Uani 1 1 d . . . . .
C01T C 0.1770(5) 0.7905(3) -0.1220(4) 0.0340(15) Uani 1 1 d . . . . .
H01T H 0.118847 0.808060 -0.155229 0.041 Uiso 1 1 calc R U . . .
C01U C 0.3486(5) 0.7393(3) -0.0211(3) 0.0255(13) Uani 1 1 d . . . . .
C01V C 0.4494(6) 0.5653(4) 0.4327(3) 0.0376(16) Uani 1 1 d . . . . .
C01W C 1.0696(7) 0.6351(4) 0.1884(4) 0.049(2) Uani 1 1 d . . . . .
F01X F 0.4741(6) 0.6790(3) 0.4347(3) 0.094(2) Uani 1 1 d . . . . .
C01Z C 0.0563(5) 0.5912(3) 0.5347(3) 0.0260(13) Uani 1 1 d . . . . .
C021 C 0.0533(5) 0.5969(3) 0.6018(3) 0.0308(15) Uani 1 1 d . . . . .
H021 H -0.013368 0.616543 0.615196 0.037 Uiso 1 1 calc R U . . .
C022 C 0.5470(5) 0.5594(3) -0.1560(3) 0.0303(15) Uani 1 1 d . . . . .
F023 F 0.1554(8) 0.5270(3) 0.7559(3) 0.111(3) Uani 1 1 d . . . . .
C024 C 0.0044(6) 0.4082(4) 0.2787(3) 0.0352(17) Uani 1 1 d . . . . .
H02H H 0.071261 0.391271 0.260092 0.053 Uiso 1 1 calc R U . . .
H02I H -0.038661 0.439416 0.248651 0.053 Uiso 1 1 calc R U . . .
H02J H -0.049184 0.373348 0.285416 0.053 Uiso 1 1 calc R U . . .
F025 F 1.1495(6) 0.6029(4) -0.1033(3) 0.112(3) Uani 1 1 d . . . . .
C026 C 0.0520(5) 0.4410(3) 0.3457(3) 0.0249(13) Uani 1 1 d . . . . .
F027 F 0.8256(11) 0.3592(6) -0.1469(5) 0.089(3) Uani 0.674(11) 1 d . . P C 1
C028 C 1.1728(6) 0.4096(4) 0.1226(3) 0.0366(17) Uani 1 1 d . . . . .
C029 C 1.0742(6) 0.4625(3) 0.1205(3) 0.0260(13) Uani 1 1 d . . . . .
C02A C 0.7286(5) 0.6770(3) -0.1308(3) 0.0316(14) Uani 1 1 d . . . . .
C02B C 0.5493(5) 0.3988(4) 0.0966(3) 0.0323(15) Uani 1 1 d . . . . .
H02B H 0.485377 0.376076 0.109451 0.039 Uiso 1 1 calc R U . . .
C02C C 0.6177(5) 0.4752(3) 0.6495(3) 0.0304(16) Uani 1 1 d . . . . .
H02K H 0.699232 0.467726 0.665556 0.036 Uiso 1 1 calc R U . . .
C02D C 0.5256(5) 0.6621(3) -0.0574(3) 0.0225(13) Uani 1 1 d . . . . .
C02E C 0.2304(5) 0.3243(3) 0.3795(3) 0.0271(13) Uani 1 1 d . . . . .
C02F C 0.5361(7) 0.5178(4) 0.4291(4) 0.049(2) Uani 1 1 d . . . . .
H02L H 0.614654 0.537916 0.442543 0.059 Uiso 1 1 calc R U . . .
H02M H 0.530362 0.506322 0.382503 0.059 Uiso 1 1 calc R U . . .
F02G F 0.6974(4) 0.3590(3) 0.7037(3) 0.0827(18) Uani 1 1 d . . . . .
F02H F 0.0276(4) 0.6019(6) 0.7320(2) 0.150(4) Uani 1 1 d . . . . .
C02I C 0.5502(5) 0.4093(3) 0.0286(3) 0.0260(13) Uani 1 1 d . . . . .
C02J C 0.6363(6) 0.4097(4) 0.4562(4) 0.0408(13) Uani 1 1 d . . . . .
C02K C 0.1614(6) 0.2706(4) 0.3364(3) 0.0352(15) Uani 1 1 d . . . . .
H02N H 0.111909 0.246889 0.362295 0.053 Uiso 1 1 calc R U . . .
H02P H 0.218154 0.241553 0.321394 0.053 Uiso 1 1 calc R U . . .
H02R H 0.110898 0.289774 0.298672 0.053 Uiso 1 1 calc R U . . .
C02L C 0.8136(6) 0.6398(4) -0.1701(4) 0.0415(18) Uani 1 1 d . . . . .
H02A H 0.856296 0.606745 -0.142278 0.062 Uiso 1 1 calc R U . . .
H02C H 0.870765 0.669444 -0.183816 0.062 Uiso 1 1 calc R U . . .
H02D H 0.766608 0.619975 -0.208670 0.062 Uiso 1 1 calc R U . . .
F02M F 1.1225(7) 0.6457(3) -0.0145(6) 0.164(5) Uani 1 1 d . . . . .
C02N C -0.3127(6) 0.2072(3) 0.3727(3) 0.0331(15) Uani 1 1 d . . . . .
H02S H -0.366193 0.187980 0.338347 0.040 Uiso 1 1 calc R U . . .
C02O C 1.0298(6) 0.4872(4) -0.0771(4) 0.0480(18) Uani 1 1 d . . . . .
H02O H 1.086828 0.481500 -0.104871 0.058 Uiso 1 1 calc R U . . .
C02P C 0.6294(6) 0.4076(4) 0.2177(3) 0.0380(12) Uani 1 1 d . . . . .
C02Q C 1.1094(5) 0.5225(3) 0.1494(3) 0.0300(15) Uani 1 1 d . . . . .
H02Q H 1.190509 0.529933 0.166768 0.036 Uiso 1 1 calc R U . . .
F02R F 0.3677(9) 0.6391(5) 0.3520(5) 0.194(6) Uani 1 1 d . . . . .
F02S F 0.6448(8) 0.4065(6) 0.3867(4) 0.052(3) Uani 0.530(17) 1 d . . P B 1
C02T C 0.4982(6) 0.5900(4) -0.2232(3) 0.0371(17) Uani 1 1 d . . . . .
H02E H 0.448862 0.626872 -0.216872 0.056 Uiso 1 1 calc R U . . .
H02F H 0.450313 0.558766 -0.251041 0.056 Uiso 1 1 calc R U . . .
H02G H 0.564582 0.603782 -0.244126 0.056 Uiso 1 1 calc R U . . .
C02U C 0.3029(6) 0.2924(3) 0.4433(3) 0.0336(14) Uani 1 1 d . . . . .
H02T H 0.344980 0.325364 0.471332 0.050 Uiso 1 1 calc R U . . .
H02U H 0.360305 0.262060 0.430883 0.050 Uiso 1 1 calc R U . . .
H02V H 0.247988 0.269970 0.466853 0.050 Uiso 1 1 calc R U . . .
F02V F 0.2129(5) 0.6213(3) 0.7556(2) 0.0682(14) Uani 1 1 d . . . . .
C02W C 0.2649(6) 0.7516(3) -0.1390(3) 0.0330(15) Uani 1 1 d . . . . .
H02W H 0.266318 0.742336 -0.183481 0.040 Uiso 1 1 calc R U . . .
C02X C -0.0541(5) 0.4699(4) 0.3746(3) 0.0347(15) Uani 1 1 d . . . . .
H02X H -0.113952 0.436932 0.376582 0.052 Uiso 1 1 calc R U . . .
H02Y H -0.089488 0.504852 0.346791 0.052 Uiso 1 1 calc R U . . .
H H -0.025327 0.486040 0.418642 0.052 Uiso 1 1 calc R U . . .
F02Y F 0.6925(10) 0.4573(6) 0.2610(4) 0.055(3) Uani 0.414(10) 1 d . . P A 1
C02Z C 0.3198(6) 0.3584(4) 0.3413(4) 0.0359(16) Uani 1 1 d . . . . .
H02Z H 0.277879 0.372177 0.298574 0.054 Uiso 1 1 calc R U . . .
HA H 0.383342 0.328791 0.335313 0.054 Uiso 1 1 calc R U . . .
HB H 0.354077 0.395482 0.366086 0.054 Uiso 1 1 calc R U . . .
C030 C 0.4615(9) 0.6303(5) 0.3940(4) 0.062(2) Uani 1 1 d . . . . .
C031 C 0.1322(6) 0.5804(4) 0.7236(3) 0.0389(16) Uani 1 1 d . . . . .
C032 C 1.0350(6) 0.5422(4) -0.0379(3) 0.0345(16) Uani 1 1 d . . . . .
C033 C 0.4439(5) 0.3806(4) -0.0201(4) 0.0377(17) Uani 1 1 d . . . . .
C035 C -0.0634(5) 0.4143(3) 0.6187(3) 0.0350(13) Uani 1 1 d . . . . .
H03J H -0.038569 0.434684 0.661199 0.052 Uiso 1 1 calc R U . . .
H03K H -0.122121 0.381230 0.622685 0.052 Uiso 1 1 calc R U . . .
H03L H -0.098705 0.446252 0.586960 0.052 Uiso 1 1 calc R U . . .
C036 C 0.9416(7) 0.4402(4) -0.0759(3) 0.0379(17) Uani 1 1 d . . . . .
C037 C 0.1730(6) 0.8044(4) -0.0553(4) 0.0327(15) Uani 1 1 d . . . . .
H037 H 0.110634 0.830161 -0.044797 0.039 Uiso 1 1 calc R U . . .
C038 C 1.1353(7) 0.5907(5) -0.0434(5) 0.057(2) Uani 1 1 d . . . . .
F039 F 0.6035(10) 0.3530(5) 0.4682(8) 0.070(4) Uani 0.530(17) 1 d . . P B 1
C03A C 0.4320(6) 0.6044(4) 0.1453(4) 0.0509(18) Uani 1 1 d . . . . .
H03A H 0.370407 0.626549 0.115055 0.076 Uiso 1 1 calc R U . . .
H03B H 0.403026 0.595936 0.186228 0.076 Uiso 1 1 calc R U . . .
H03C H 0.451192 0.564060 0.125904 0.076 Uiso 1 1 calc R U . . .
C03B C 0.6749(6) 0.5897(5) 0.6247(3) 0.043(2) Uani 1 1 d . . . . .
F03C F 0.5511(6) 0.3121(3) 0.6429(4) 0.106(3) Uani 1 1 d . . . . .
C03D C -0.0003(5) 0.3358(3) 0.5140(3) 0.0195(11) Uani 1 1 d . . . . .
C03E C 0.5448(5) 0.6465(3) 0.1592(3) 0.0387(13) Uani 1 1 d . . . . .
C03F C 0.1461(5) 0.5745(4) 0.6498(3) 0.0286(14) Uani 1 1 d . . . . .
C03G C 0.9458(9) 0.3826(5) -0.1217(5) 0.0669(19) Uani 1 1 d . . . . .
F03I F 0.5639(7) 0.6321(4) 0.3679(4) 0.113(2) Uani 1 1 d . . . . .
F03K F 0.5250(9) 0.4166(11) 0.2347(6) 0.081(4) Uani 0.414(10) 1 d . . P A 1
C03L C 0.5800(6) 0.3606(4) 0.6836(4) 0.0449(18) Uani 1 1 d . . . . .
C03M C 0.6406(7) 0.6150(4) 0.2150(3) 0.0510(18) Uani 1 1 d . . . . .
H03D H 0.672377 0.576353 0.198081 0.076 Uiso 1 1 calc R U . . .
H03E H 0.602751 0.604236 0.252455 0.076 Uiso 1 1 calc R U . . .
H03F H 0.705310 0.645214 0.228576 0.076 Uiso 1 1 calc R U . . .
F03N F 1.0043(14) 0.3850(6) -0.1671(6) 0.123(4) Uani 0.674(11) 1 d . . P C 1
C03Q C 0.2589(5) 0.7810(3) -0.0049(4) 0.0340(15) Uani 1 1 d . . . . .
H03Q H 0.257718 0.792446 0.039120 0.041 Uiso 1 1 calc R U . . .
C03R C 0.7443(5) 0.7004(3) 0.0985(3) 0.0421(15) Uani 1 1 d . . . . .
H03G H 0.793239 0.693671 0.064744 0.063 Uiso 1 1 calc R U . . .
H03H H 0.792326 0.693303 0.141564 0.063 Uiso 1 1 calc R U . . .
H03I H 0.713849 0.744016 0.095827 0.063 Uiso 1 1 calc R U . . .
C5 C 0.1382(5) 0.4976(4) 0.3352(3) 0.0391(16) Uani 1 1 d . . . . .
H5A H 0.164793 0.519136 0.376898 0.059 Uiso 1 1 calc R U . . .
H5B H 0.095997 0.527949 0.303854 0.059 Uiso 1 1 calc R U . . .
H5C H 0.207041 0.480730 0.318480 0.059 Uiso 1 1 calc R U . . .
C6 C 0.1999(6) 0.3596(3) 0.7127(3) 0.0409(14) Uani 1 1 d . . . . .
H6A H 0.256803 0.388704 0.697920 0.061 Uiso 1 1 calc R U . . .
H6B H 0.241785 0.331102 0.746127 0.061 Uiso 1 1 calc R U . . .
H6C H 0.140532 0.384145 0.731058 0.061 Uiso 1 1 calc R U . . .
C7 C 0.1369(5) 0.3194(3) 0.6536(3) 0.0334(12) Uani 1 1 d . . . . .
C8 C 0.2296(6) 0.2811(3) 0.6232(3) 0.0417(15) Uani 1 1 d . . . . .
H8A H 0.189610 0.257803 0.585015 0.063 Uiso 1 1 calc R U . . .
H8B H 0.269985 0.250978 0.655467 0.063 Uiso 1 1 calc R U . . .
H8C H 0.287956 0.310372 0.610044 0.063 Uiso 1 1 calc R U . . .
C9 C 1.0247(5) 0.5713(3) 0.1526(3) 0.0270(13) Uani 1 1 d . . . . .
C13 C 0.0452(7) 0.2736(4) 0.6775(4) 0.053(2) Uani 1 1 d . . . . .
H13A H -0.012634 0.298540 0.696680 0.079 Uiso 1 1 calc R U . . .
H13B H 0.086827 0.244414 0.710301 0.079 Uiso 1 1 calc R U . . .
H13C H 0.003857 0.249125 0.640404 0.079 Uiso 1 1 calc R U . . .
F03L F 0.5477(7) 0.3599(4) 0.2207(3) 0.062(2) Uani 0.586(10) 1 d . . P A 2
F00T F 0.7259(7) 0.3794(8) 0.2474(6) 0.082(4) Uani 0.586(10) 1 d . . P A 2
F02Z F 0.5849(14) 0.4564(4) 0.2423(5) 0.096(4) Uani 0.586(10) 1 d . . P A 2
F03O F 0.905(2) 0.4074(10) -0.1865(9) 0.098(5) Uani 0.326(11) 1 d . . P C 2
F01Q F 1.0561(18) 0.3660(10) -0.1301(12) 0.077(5) Uani 0.326(11) 1 d . . P C 2
F0 F 0.876(2) 0.3428(12) -0.1219(16) 0.105(6) Uani 0.326(11) 1 d . . P C 2
F1 F 0.6543(9) 0.3678(5) 0.5139(6) 0.053(3) Uani 0.470(17) 1 d . . P B 2
F0AA F 0.7470(19) 0.4360(13) 0.4642(12) 0.074(6) Uani 0.470(17) 1 d . . P B 2
F02T F 0.6150(11) 0.3715(7) 0.4122(7) 0.076(5) Uani 0.470(17) 1 d . . P B 2

loop_
_atom_site_aniso_label
_atom_site_aniso_U_11
_atom_site_aniso_U_22
_atom_site_aniso_U_33
_atom_site_aniso_U_23
_atom_site_aniso_U_13
_atom_site_aniso_U_12
Eu01 0.01775(13) 0.0164(2) 0.02389(13) 0.00077(11) 0.00707(10) 0.00077(11)
Eu02 0.01428(12) 0.01499(19) 0.02176(13) -0.00108(11) 0.00497(9) -0.00090(11)
P003 0.0195(6) 0.0201(8) 0.0194(6) -0.0023(6) 0.0052(5) -0.0022(6)
P004 0.0239(7) 0.0204(8) 0.0227(7) 0.0004(6) 0.0060(5) 0.0036(6)
P005 0.0211(6) 0.0223(6) 0.0219(6) -0.0019(5) 0.0077(5) -0.0051(5)
P006 0.0301(7) 0.0239(6) 0.0248(6) -0.0020(5) 0.0026(5) 0.0064(5)
O2 0.0273(19) 0.024(3) 0.026(2) 0.0014(17) 0.0064(16) 0.0024(19)
O8 0.026(2) 0.023(2) 0.033(2) -0.0029(18) 0.0105(17) -0.0010(18)
O009 0.0172(19) 0.029(3) 0.030(2) -0.007(2) 0.0053(16) 0.0030(19)
O00A 0.0218(19) 0.020(2) 0.032(2) 0.0004(19) 0.0084(16) 0.0014(18)
F00B 0.0287(19) 0.038(2) 0.066(3) 0.007(2) -0.0018(18) 0.0017(19)
F00C 0.043(2) 0.047(3) 0.051(3) 0.021(2) 0.0073(19) 0.017(2)
O00D 0.0206(19) 0.023(2) 0.029(2) -0.0016(18) 0.0046(16) -0.0049(18)
C00E 0.027(3) 0.025(3) 0.036(3) 0.001(3) 0.009(2) -0.005(3)
F00F 0.038(2) 0.027(2) 0.075(3) 0.004(2) 0.011(2) -0.0115(18)
O00G 0.026(2) 0.023(2) 0.0226(19) -0.0010(17) 0.0067(15) -0.0119(18)
O00H 0.023(2) 0.028(3) 0.031(2) 0.009(2) 0.0043(17) -0.0004(19)
F00I 0.037(2) 0.030(2) 0.072(3) -0.008(2) 0.002(2) 0.0170(18)
O4 0.028(2) 0.030(3) 0.032(2) 0.0083(19) 0.0078(17) 0.002(2)
O6 0.023(2) 0.022(2) 0.031(2) 0.0014(19) 0.0039(17) 0.0021(18)
F00L 0.149(6) 0.035(3) 0.117(5) 0.017(3) -0.064(5) -0.035(3)
F00M 0.0220(18) 0.042(3) 0.072(3) -0.009(2) 0.0016(17) 0.0039(19)
F00N 0.055(3) 0.037(3) 0.076(3) -0.008(3) 0.011(2) -0.024(2)
F00O 0.039(2) 0.064(4) 0.052(3) -0.014(2) 0.0120(19) -0.020(2)
C00P 0.017(3) 0.016(3) 0.026(3) 0.001(2) 0.007(2) -0.001(2)
N00Q 0.024(2) 0.023(2) 0.032(2) -0.004(2) 0.0050(19) 0.0011(19)
C00R 0.023(3) 0.039(4) 0.027(3) 0.001(3) 0.002(2) 0.005(3)
F00S 0.124(10) 0.069(5) 0.055(7) 0.032(5) 0.038(8) 0.039(6)
O00T 0.0197(18) 0.023(2) 0.0223(19) -0.0029(16) 0.0068(15) -0.0060(17)
O5 0.023(2) 0.030(3) 0.033(2) -0.002(2) 0.0060(17) 0.002(2)
C00V 0.024(3) 0.018(3) 0.030(3) -0.002(2) 0.005(2) 0.000(2)
O7 0.025(2) 0.026(3) 0.032(2) 0.000(2) 0.0091(17) -0.0008(19)
C00X 0.023(3) 0.023(4) 0.057(4) -0.006(3) 0.003(3) -0.006(3)
F00Y 0.028(3) 0.064(7) 0.056(6) -0.010(6) 0.003(4) 0.015(3)
F00Z 0.032(2) 0.057(3) 0.148(5) -0.013(4) -0.019(3) 0.017(2)
O010 0.027(2) 0.030(3) 0.029(2) 0.0058(19) 0.0085(17) -0.0027(19)
F011 0.044(2) 0.056(3) 0.088(3) -0.033(2) -0.024(2) 0.001(2)
O012 0.0206(19) 0.026(2) 0.029(2) -0.0074(18) 0.0079(16) -0.0022(18)
O3 0.025(2) 0.025(3) 0.034(2) 0.000(2) 0.0092(17) -0.0059(19)
N014 0.023(2) 0.024(3) 0.025(2) -0.003(2) 0.0040(19) -0.004(2)
N015 0.022(2) 0.022(2) 0.028(2) -0.0007(19) 0.0065(18) -0.0033(18)
C016 0.043(3) 0.030(4) 0.037(3) -0.005(4) 0.003(2) 0.004(4)
F017 0.081(3) 0.071(4) 0.107(4) 0.062(3) 0.037(3) 0.019(3)
F018 0.028(2) 0.077(4) 0.108(4) -0.007(3) -0.008(2) -0.019(2)
C019 0.028(3) 0.032(4) 0.033(3) 0.015(3) 0.016(2) 0.007(3)
N01A 0.030(3) 0.020(3) 0.028(3) 0.001(2) 0.003(2) 0.001(2)
F01B 0.102(4) 0.090(4) 0.057(3) 0.011(3) 0.045(3) 0.062(3)
C01C 0.039(3) 0.029(3) 0.044(4) 0.006(3) 0.007(3) -0.004(3)
C01D 0.022(3) 0.031(4) 0.041(4) -0.013(3) 0.007(3) -0.001(3)
O1 0.027(2) 0.030(2) 0.0226(19) 0.0025(18) 0.0092(16) 0.0045(19)
F01F 0.068(3) 0.089(4) 0.109(4) -0.069(4) 0.013(3) 0.006(3)
C01G 0.022(3) 0.015(3) 0.031(3) 0.002(2) 0.001(2) 0.000(2)
C01H 0.027(3) 0.027(3) 0.034(3) -0.004(3) -0.001(2) -0.003(3)
C01I 0.025(3) 0.022(3) 0.046(4) -0.005(3) 0.008(3) 0.000(3)
F01J 0.053(3) 0.118(5) 0.098(4) 0.019(4) -0.012(3) -0.036(3)
C01K 0.018(3) 0.035(4) 0.024(3) -0.007(3) 0.005(2) -0.004(3)
F01L 0.065(3) 0.038(3) 0.073(3) 0.009(3) 0.026(2) 0.024(3)
C01M 0.044(4) 0.035(4) 0.047(4) 0.020(3) 0.008(3) 0.006(3)
C01N 0.040(3) 0.027(4) 0.035(3) -0.006(3) 0.003(3) -0.004(3)
C01O 0.021(3) 0.015(3) 0.030(3) -0.005(2) 0.000(2) -0.001(2)
F01P 0.134(7) 0.039(4) 0.121(6) -0.033(4) 0.036(5) 0.011(4)
C01Q 0.088(6) 0.052(5) 0.040(4) -0.016(3) 0.015(4) 0.029(4)
F01R 0.102(4) 0.160(7) 0.048(3) -0.026(4) 0.037(3) -0.098(5)
C01S 0.023(3) 0.018(3) 0.036(3) -0.005(3) 0.005(2) -0.001(3)
C01T 0.024(3) 0.025(3) 0.050(4) 0.004(3) -0.002(3) 0.003(3)
C01U 0.024(3) 0.017(3) 0.036(3) 0.003(3) 0.006(2) 0.000(2)
C01V 0.046(4) 0.037(4) 0.034(3) 0.007(3) 0.017(3) -0.005(3)
C01W 0.045(4) 0.037(4) 0.059(5) -0.013(4) -0.011(4) 0.006(3)
F01X 0.132(5) 0.035(3) 0.139(5) 0.011(3) 0.096(4) -0.001(3)
C01Z 0.017(3) 0.017(3) 0.045(3) 0.001(3) 0.008(2) 0.000(2)
C021 0.021(3) 0.029(3) 0.043(4) -0.017(3) 0.010(3) -0.001(3)
C022 0.029(3) 0.031(4) 0.029(3) -0.010(3) 0.000(2) 0.007(3)
F023 0.240(8) 0.052(3) 0.065(3) -0.005(2) 0.091(4) -0.018(4)
C024 0.036(3) 0.041(4) 0.025(3) -0.001(3) -0.005(3) -0.007(3)
F025 0.104(4) 0.159(7) 0.075(4) 0.037(4) 0.025(3) -0.080(5)
C026 0.029(3) 0.023(3) 0.023(3) -0.002(2) 0.005(2) 0.002(3)
F027 0.109(5) 0.083(7) 0.078(6) -0.056(5) 0.022(4) -0.029(5)
C028 0.035(3) 0.034(4) 0.040(4) -0.004(3) 0.002(3) 0.018(3)
C029 0.028(3) 0.027(3) 0.024(3) 0.005(3) 0.008(2) 0.008(3)
C02A 0.030(3) 0.032(4) 0.035(3) 0.009(3) 0.011(2) -0.003(3)
C02B 0.017(3) 0.039(4) 0.043(4) 0.008(3) 0.012(2) -0.001(3)
C02C 0.017(3) 0.038(4) 0.034(3) 0.001(3) 0.001(2) 0.002(2)
C02D 0.021(3) 0.018(3) 0.028(3) 0.004(2) 0.003(2) 0.001(2)
C02E 0.026(3) 0.027(3) 0.029(3) -0.009(2) 0.006(2) -0.003(2)
C02F 0.049(4) 0.049(5) 0.058(4) -0.005(4) 0.037(3) -0.007(4)
F02G 0.033(2) 0.082(4) 0.127(4) 0.057(3) -0.003(2) 0.017(2)
F02H 0.041(3) 0.370(14) 0.040(3) -0.048(5) 0.011(2) 0.051(5)
C02I 0.022(3) 0.017(3) 0.041(3) 0.005(3) 0.011(2) 0.003(2)
C02J 0.026(2) 0.045(3) 0.055(3) -0.012(2) 0.016(2) 0.011(2)
C02K 0.032(3) 0.036(4) 0.037(3) -0.014(3) 0.004(3) 0.010(3)
C02L 0.042(4) 0.053(5) 0.034(3) 0.002(3) 0.019(3) -0.006(4)
F02M 0.126(5) 0.054(4) 0.359(13) -0.076(6) 0.178(7) -0.058(4)
C02N 0.027(3) 0.022(3) 0.047(4) -0.007(3) -0.004(3) -0.002(3)
C02O 0.056(4) 0.042(4) 0.058(4) -0.007(4) 0.042(3) -0.004(4)
C02P 0.031(2) 0.050(3) 0.036(3) 0.014(2) 0.0146(19) -0.0017(19)
C02Q 0.022(3) 0.038(4) 0.028(3) 0.004(3) 0.001(2) 0.001(3)
F02R 0.194(9) 0.183(9) 0.161(8) 0.145(7) -0.095(7) -0.088(7)
F02S 0.037(4) 0.073(7) 0.049(3) -0.017(3) 0.014(3) 0.015(4)
C02T 0.040(3) 0.038(4) 0.033(3) -0.003(3) 0.004(3) 0.001(3)
C02U 0.031(3) 0.030(3) 0.040(3) -0.001(3) 0.004(3) 0.006(3)
F02V 0.075(3) 0.091(4) 0.038(2) -0.022(2) 0.007(2) -0.024(3)
C02W 0.035(3) 0.027(3) 0.034(3) 0.001(3) -0.003(3) 0.001(3)
C02X 0.034(3) 0.031(4) 0.039(3) 0.000(3) 0.005(3) 0.005(3)
F02Y 0.058(6) 0.084(6) 0.025(4) 0.002(4) 0.012(4) -0.016(4)
C02Z 0.027(3) 0.046(4) 0.037(3) -0.012(3) 0.012(3) -0.005(3)
C030 0.090(6) 0.049(5) 0.057(5) 0.015(4) 0.044(4) 0.022(4)
C031 0.035(3) 0.045(4) 0.039(3) -0.014(3) 0.013(3) -0.006(3)
C032 0.028(3) 0.039(4) 0.041(4) 0.008(3) 0.018(3) 0.003(3)
C033 0.024(3) 0.030(4) 0.059(4) -0.001(3) 0.006(3) -0.011(3)
C035 0.031(3) 0.040(3) 0.038(3) -0.014(3) 0.015(2) -0.012(2)
C036 0.050(4) 0.035(4) 0.034(3) -0.007(3) 0.022(3) -0.001(3)
C037 0.023(3) 0.020(4) 0.054(4) 0.000(3) 0.007(3) 0.003(3)
C038 0.040(4) 0.054(5) 0.086(6) 0.009(4) 0.036(4) 0.004(4)
F039 0.059(5) 0.043(3) 0.122(11) 0.000(4) 0.052(7) 0.014(3)
C03A 0.045(4) 0.056(4) 0.058(4) 0.006(3) 0.027(3) -0.002(3)
C03B 0.024(3) 0.069(6) 0.038(4) -0.017(4) 0.013(3) -0.014(4)
F03C 0.127(5) 0.043(3) 0.124(5) -0.020(3) -0.046(4) 0.041(4)
C03D 0.019(2) 0.017(3) 0.023(3) 0.000(2) 0.0044(19) -0.0021(19)
C03E 0.047(3) 0.042(3) 0.028(3) -0.002(2) 0.008(2) 0.013(3)
C03F 0.021(3) 0.029(3) 0.038(3) -0.009(3) 0.009(2) -0.009(3)
C03G 0.076(4) 0.054(4) 0.082(4) -0.033(3) 0.046(3) 0.001(3)
F03I 0.161(6) 0.082(5) 0.129(5) 0.014(4) 0.117(5) -0.011(4)
F03K 0.026(3) 0.175(13) 0.045(6) 0.012(8) 0.013(3) 0.005(4)
C03L 0.034(3) 0.043(4) 0.054(4) 0.012(4) -0.004(3) 0.007(3)
C03M 0.067(5) 0.063(4) 0.024(3) 0.002(3) 0.010(3) 0.023(4)
F03N 0.179(10) 0.090(8) 0.131(8) -0.063(6) 0.120(9) -0.037(7)
C03Q 0.027(3) 0.026(3) 0.049(4) -0.006(3) 0.006(3) 0.002(3)
C03R 0.037(3) 0.038(3) 0.047(4) 0.006(3) -0.004(3) -0.006(3)
C5 0.041(3) 0.038(4) 0.035(3) 0.019(4) -0.002(2) -0.011(4)
C6 0.049(4) 0.049(4) 0.024(3) 0.001(3) 0.003(3) -0.016(3)
C7 0.039(3) 0.033(3) 0.026(3) 0.004(2) 0.001(2) -0.011(2)
C8 0.050(4) 0.032(3) 0.039(4) 0.006(3) -0.005(3) 0.005(3)
C9 0.032(3) 0.024(3) 0.025(3) -0.003(2) 0.004(2) -0.001(3)
C13 0.063(4) 0.054(4) 0.040(4) 0.018(3) 0.003(3) -0.028(4)
F03L 0.067(4) 0.082(4) 0.039(4) 0.019(3) 0.018(3) -0.037(4)
F00T 0.030(3) 0.170(9) 0.048(5) 0.060(6) 0.009(3) 0.010(4)
F02Z 0.185(11) 0.051(3) 0.075(6) 0.016(4) 0.094(8) 0.016(5)
F03O 0.119(11) 0.103(12) 0.072(5) -0.050(6) 0.014(6) 0.005(9)
F01Q 0.083(6) 0.050(10) 0.110(13) -0.047(9) 0.052(7) 0.009(5)
F0 0.106(8) 0.061(7) 0.172(19) -0.058(8) 0.090(10) -0.016(7)
F1 0.032(5) 0.054(5) 0.077(6) 0.005(4) 0.019(4) 0.024(4)
F0AA 0.025(3) 0.092(8) 0.107(14) 0.015(8) 0.017(6) -0.001(4)
F02T 0.065(6) 0.077(7) 0.080(6) -0.044(6) -0.003(6) 0.037(5)

loop_
_atom_type_symbol
_atom_type_description
_atom_type_scat_dispersion_real
_atom_type_scat_dispersion_imag
_atom_type_scat_source
C C 0.0033 0.0016 'International Tables Vol C Tables 4.2.6.8 and 6.1.1.4'
H H 0.0000 0.0000 'International Tables Vol C Tables 4.2.6.8 and 6.1.1.4'
N N 0.0061 0.0033 'International Tables Vol C Tables 4.2.6.8 and 6.1.1.4'
O O 0.0106 0.0060 'International Tables Vol C Tables 4.2.6.8 and 6.1.1.4'
F F 0.0171 0.0103 'International Tables Vol C Tables 4.2.6.8 and 6.1.1.4'
P P 0.1023 0.0942 'International Tables Vol C Tables 4.2.6.8 and 6.1.1.4'
Eu Eu -0.1578 3.6682 'International Tables Vol C Tables 4.2.6.8 and 6.1.1.4'

loop_
_geom_angle_atom_site_label_1
_geom_angle_atom_site_label_2
_geom_angle_atom_site_label_3
_geom_angle
_geom_angle_site_symmetry_1
_geom_angle_site_symmetry_3
_geom_angle_publ_flag
O1 Eu01 O2 71.16(14) . . ?
O1 Eu01 O3 83.67(15) . . ?
O2 Eu01 O3 84.92(15) . . ?
O1 Eu01 O8 148.71(13) . . ?
O2 Eu01 O8 84.76(15) . . ?
O3 Eu01 O8 74.33(15) . . ?
O1 Eu01 O6 138.06(14) . . ?
O2 Eu01 O6 144.61(14) . . ?
O3 Eu01 O6 113.10(18) . . ?
O8 Eu01 O6 72.32(14) . . ?
O1 Eu01 O5 76.14(14) . . ?
O2 Eu01 O5 108.50(18) . . ?
O3 Eu01 O5 150.11(15) . . ?
O8 Eu01 O5 132.00(14) . . ?
O6 Eu01 O5 71.38(15) . . ?
O1 Eu01 O7 117.26(15) . . ?
O2 Eu01 O7 72.26(14) . . ?
O3 Eu01 O7 140.11(14) . . ?
O8 Eu01 O7 71.44(15) . . ?
O6 Eu01 O7 75.00(15) . . ?
O5 Eu01 O7 69.65(14) . . ?
O1 Eu01 O4 75.50(15) . . ?
O2 Eu01 O4 140.59(14) . . ?
O3 Eu01 O4 70.93(14) . . ?
O8 Eu01 O4 116.25(18) . . ?
O6 Eu01 O4 74.71(14) . . ?
O5 Eu01 O4 82.70(15) . . ?
O7 Eu01 O4 144.09(13) . . ?
O00T Eu02 O00G 71.67(13) . . ?
O00T Eu02 O00A 82.82(15) . . ?
O00G Eu02 O00A 82.03(15) . . ?
O00T Eu02 O00D 146.46(14) . . ?
O00G Eu02 O00D 137.55(13) . . ?
O00A Eu02 O00D 112.71(17) . . ?
O00T Eu02 O00H 109.04(18) . . ?
O00G Eu02 O00H 78.77(14) . . ?
O00A Eu02 O00H 152.62(15) . . ?
O00D Eu02 O00H 71.19(15) . . ?
O00T Eu02 O010 85.80(15) . . ?
O00G Eu02 O010 148.47(13) . . ?
O00A Eu02 O010 73.29(14) . . ?
O00D Eu02 O010 71.77(14) . . ?
O00H Eu02 O010 130.65(14) . . ?
O00T Eu02 O009 73.10(13) . . ?
O00G Eu02 O009 120.51(16) . . ?
O00A Eu02 O009 137.67(14) . . ?
O00D Eu02 O009 76.04(14) . . ?
O00H Eu02 O009 69.58(15) . . ?
O010 Eu02 O009 70.73(16) . . ?
O00T Eu02 O012 139.09(13) . . ?
O00G Eu02 O012 73.36(14) . . ?
O00A Eu02 O012 71.89(14) . . ?
O00D Eu02 O012 74.26(14) . . ?
O00H Eu02 O012 83.95(15) . . ?
O010 Eu02 O012 115.51(16) . . ?
O009 Eu02 O012 145.23(13) . . ?
O00T P003 C00P 113.5(2) . . ?
O00T P003 C02E 108.1(2) . . ?
C00P P003 C02E 105.9(3) . . ?
O00T P003 C026 108.0(3) . . ?
C00P P003 C026 105.8(3) . . ?
C02E P003 C026 115.7(3) . . ?
O2 P004 C02D 113.1(3) . . ?
O2 P004 C022 109.0(3) . . ?
C02D P004 C022 106.1(3) . . ?
O2 P004 C02A 107.9(3) . . ?
C02D P004 C02A 105.1(3) . . ?
C022 P004 C02A 115.7(3) . . ?
O00G P005 C035 110.3(3) . . ?
O00G P005 C7 110.0(2) . . ?
C035 P005 C7 109.8(3) . . ?
O00G P005 C03D 113.2(2) . . ?
C035 P005 C03D 103.7(3) . . ?
C7 P005 C03D 109.6(2) . . ?
O1 P006 C03E 108.1(3) . . ?
O1 P006 C03R 113.1(3) . . ?
C03E P006 C03R 108.2(3) . . ?
O1 P006 C00V 111.4(2) . . ?
C03E P006 C00V 111.5(3) . . ?
C03R P006 C00V 104.5(3) . . ?
P004 O2 Eu01 163.2(3) . . ?
C036 O8 Eu01 135.1(4) . . ?
C01D O009 Eu02 136.2(4) . . ?
C01Z O00A Eu02 134.4(4) . . ?
C01K O00D Eu02 131.6(4) . . ?
C00X C00E C01G 119.3(6) . . ?
C00X C00E H00E 120.3 . . ?
C01G C00E H00E 120.4 . . ?
P005 O00G Eu02 167.0(3) . . ?
C00R O00H Eu02 131.5(4) . . ?
C019 O4 Eu01 133.9(4) . . ?
C029 O6 Eu01 131.2(4) . . ?
N014 C00P C03D 120.3(5) . . ?
N014 C00P P003 106.6(4) . . ?
C03D C00P P003 133.2(4) . . ?
C00V N00Q C01U 119.3(5) . . ?
O00H C00R C02C 127.5(6) . . ?
O00H C00R C03L 114.6(6) . . ?
C02C C00R C03L 117.8(5) . . ?
P003 O00T Eu02 166.2(2) . . ?
C9 O5 Eu01 130.6(4) . . ?
N00Q C00V C02D 120.8(5) . . ?
N00Q C00V P006 111.2(4) . . ?
C02D C00V P006 127.9(4) . . ?
C032 O7 Eu01 134.8(5) . . ?
C00E C00X C02N 121.1(6) . . ?
C00E C00X H00X 119.4 . . ?
C02N C00X H00X 119.4 . . ?
C01V O010 Eu02 134.9(5) . . ?
C03F O012 Eu02 131.5(4) . . ?
C02I O3 Eu01 135.9(4) . . ?
C00P N014 C01O 119.2(5) . . ?
C03D N015 C01G 119.5(5) . . ?
C022 C016 H01A 109.5 . . ?
C022 C016 H01B 109.5 . . ?
H01A C016 H01B 109.5 . . ?
C022 C016 H01C 109.5 . . ?
H01A C016 H01C 109.5 . . ?
H01B C016 H01C 109.5 . . ?
O4 C019 C02B 127.8(6) . . ?
O4 C019 C02P 116.0(6) . . ?
C02B C019 C02P 116.2(6) . . ?
C02D N01A C01S 119.7(5) . . ?
C02A C01C H01D 109.5 . . ?
C02A C01C H01E 109.5 . . ?
H01D C01C H01E 109.5 . . ?
C02A C01C H01F 109.5 . . ?
H01D C01C H01F 109.5 . . ?
H01E C01C H01F 109.5 . . ?
O009 C01D C02F 127.5(6) . . ?
O009 C01D C02J 115.6(7) . . ?
C02F C01D C02J 116.9(6) . . ?
P006 O1 Eu01 146.6(3) . . ?
N015 C01G C01O 120.8(5) . . ?
N015 C01G C00E 120.1(5) . . ?
C01O C01G C00E 119.0(5) . . ?
C02N C01H C01O 118.8(6) . . ?
C02N C01H H01P 120.6 . . ?
C01O C01H H01P 120.6 . . ?
F00C C01I F00M 107.8(5) . . ?
F00C C01I F00I 107.5(6) . . ?
F00M C01I F00I 105.4(5) . . ?
F00C C01I C01Z 113.3(5) . . ?
F00M C01I C01Z 111.3(5) . . ?
F00I C01I C01Z 111.1(5) . . ?
O00D C01K C02C 128.5(6) . . ?
O00D C01K C03B 112.2(6) . . ?
C02C C01K C03B 119.3(5) . . ?
C02A C01M H01G 109.5 . . ?
C02A C01M H01H 109.5 . . ?
H01G C01M H01H 109.5 . . ?
C02A C01M H01I 109.5 . . ?
H01G C01M H01I 109.5 . . ?
H01H C01M H01I 109.5 . . ?
C022 C01N H01J 109.5 . . ?
C022 C01N H01K 109.5 . . ?
H01J C01N H01K 109.5 . . ?
C022 C01N H01L 109.5 . . ?
H01J C01N H01L 109.5 . . ?
H01K C01N H01L 109.5 . . ?
N014 C01O C01G 119.6(5) . . ?
N014 C01O C01H 120.0(6) . . ?
C01G C01O C01H 120.4(6) . . ?
C03E C01Q H01M 109.5 . . ?
C03E C01Q H01N 109.5 . . ?
H01M C01Q H01N 109.5 . . ?
C03E C01Q H01O 109.5 . . ?
H01M C01Q H01O 109.5 . . ?
H01N C01Q H01O 109.5 . . ?
N01A C01S C02W 120.7(6) . . ?
N01A C01S C01U 120.2(5) . . ?
C02W C01S C01U 119.1(6) . . ?
C02W C01T C037 120.8(6) . . ?
C02W C01T H01T 119.6 . . ?
C037 C01T H01T 119.6 . . ?
N00Q C01U C03Q 120.2(6) . . ?
N00Q C01U C01S 119.8(5) . . ?
C03Q C01U C01S 120.0(5) . . ?
O010 C01V C02F 128.4(7) . . ?
O010 C01V C030 114.6(7) . . ?
C02F C01V C030 117.0(6) . . ?
F00L C01W F011 111.2(8) . . ?
F00L C01W F01F 106.2(8) . . ?
F011 C01W F01F 104.6(6) . . ?
F00L C01W C9 111.4(6) . . ?
F011 C01W C9 114.1(6) . . ?
F01F C01W C9 108.8(7) . . ?
O00A C01Z C021 127.8(6) . . ?
O00A C01Z C01I 113.8(5) . . ?
C021 C01Z C01I 118.3(5) . . ?
C01Z C021 C03F 122.2(6) . . ?
C01Z C021 H021 118.9 . . ?
C03F C021 H021 118.9 . . ?
C02T C022 C01N 110.1(5) . . ?
C02T C022 C016 109.8(5) . . ?
C01N C022 C016 108.6(6) . . ?
C02T C022 P004 114.6(5) . . ?
C01N C022 P004 106.6(4) . . ?
C016 C022 P004 106.8(4) . . ?
C026 C024 H02H 109.5 . . ?
C026 C024 H02I 109.5 . . ?
H02H C024 H02I 109.5 . . ?
C026 C024 H02J 109.5 . . ?
H02H C024 H02J 109.5 . . ?
H02I C024 H02J 109.5 . . ?
C02X C026 C024 109.7(5) . . ?
C02X C026 C5 107.6(6) . . ?
C024 C026 C5 109.8(5) . . ?
C02X C026 P003 107.2(4) . . ?
C024 C026 P003 115.3(5) . . ?
C5 C026 P003 106.9(4) . . ?
F01B C028 F00Z 111.8(6) . . ?
F01B C028 F01L 105.3(6) . . ?
F00Z C028 F01L 104.7(6) . . ?
F01B C028 C029 111.2(5) . . ?
F00Z C028 C029 114.4(6) . . ?
F01L C028 C029 108.8(5) . . ?
O6 C029 C02Q 128.5(6) . . ?
O6 C029 C028 114.0(6) . . ?
C02Q C029 C028 117.5(5) . . ?
C01C C02A C01M 109.8(6) . . ?
C01C C02A C02L 108.8(5) . . ?
C01M C02A C02L 109.3(6) . . ?
C01C C02A P004 105.6(4) . . ?
C01M C02A P004 116.0(4) . . ?
C02L C02A P004 107.1(5) . . ?
C019 C02B C02I 121.4(6) . . ?
C019 C02B H02B 119.3 . . ?
C02I C02B H02B 119.3 . . ?
C01K C02C C00R 120.9(5) . . ?
C01K C02C H02K 119.5 . . ?
C00R C02C H02K 119.5 . . ?
N01A C02D C00V 120.1(6) . . ?
N01A C02D P004 109.2(4) . . ?
C00V C02D P004 130.7(4) . . ?
C02K C02E C02Z 110.3(5) . . ?
C02K C02E C02U 108.3(6) . . ?
C02Z C02E C02U 108.9(5) . . ?
C02K C02E P003 116.0(4) . . ?
C02Z C02E P003 107.8(5) . . ?
C02U C02E P003 105.2(4) . . ?
C01V C02F C01D 121.3(6) . . ?
C01V C02F H02L 107.0 . . ?
C01D C02F H02L 107.0 . . ?
C01V C02F H02M 107.0 . . ?
C01D C02F H02M 107.0 . . ?
H02L C02F H02M 106.7 . . ?
O3 C02I C02B 127.9(6) . . ?
O3 C02I C033 115.6(5) . . ?
C02B C02I C033 116.5(5) . . ?
F039 C02J F00Y 119.7(11) . . ?
F02T C02J F0AA 115.1(14) . . ?
F039 C02J F02S 102.6(9) . . ?
F00Y C02J F02S 102.3(9) . . ?
F02T C02J F1 101.6(10) . . ?
F0AA C02J F1 98.2(12) . . ?
F02T C02J C01D 117.9(7) . . ?
F039 C02J C01D 110.8(7) . . ?
F00Y C02J C01D 112.0(11) . . ?
F0AA C02J C01D 112.8(14) . . ?
F02S C02J C01D 108.0(7) . . ?
F1 C02J C01D 108.1(6) . . ?
C02E C02K H02N 109.5 . . ?
C02E C02K H02P 109.5 . . ?
H02N C02K H02P 109.5 . . ?
C02E C02K H02R 109.5 . . ?
H02N C02K H02R 109.5 . . ?
H02P C02K H02R 109.5 . . ?
C02A C02L H02A 109.5 . . ?
C02A C02L H02C 109.5 . . ?
H02A C02L H02C 109.5 . . ?
C02A C02L H02D 109.5 . . ?
H02A C02L H02D 109.5 . . ?
H02C C02L H02D 109.5 . . ?
C01H C02N C00X 121.3(6) . . ?
C01H C02N H02S 119.3 . . ?
C00X C02N H02S 119.3 . . ?
C032 C02O C036 121.6(6) . . ?
C032 C02O H02O 119.2 . . ?
C036 C02O H02O 119.2 . . ?
F02Z C02P F00T 121.9(11) . . ?
F00S C02P F03K 110.7(13) . . ?
F02Z C02P F03L 104.2(8) . . ?
F00T C02P F03L 100.0(9) . . ?
F00S C02P F02Y 97.3(11) . . ?
F03K C02P F02Y 96.1(11) . . ?
F00S C02P C019 120.3(11) . . ?
F02Z C02P C019 109.7(7) . . ?
F00T C02P C019 109.5(7) . . ?
F03K C02P C019 117.7(8) . . ?
F03L C02P C019 110.7(6) . . ?
F02Y C02P C019 109.6(7) . . ?
C9 C02Q C029 120.8(5) . . ?
C9 C02Q H02Q 119.6 . . ?
C029 C02Q H02Q 119.6 . . ?
C022 C02T H02E 109.5 . . ?
C022 C02T H02F 109.5 . . ?
H02E C02T H02F 109.5 . . ?
C022 C02T H02G 109.5 . . ?
H02E C02T H02G 109.5 . . ?
H02F C02T H02G 109.5 . . ?
C02E C02U H02T 109.5 . . ?
C02E C02U H02U 109.5 . . ?
H02T C02U H02U 109.5 . . ?
C02E C02U H02V 109.5 . . ?
H02T C02U H02V 109.5 . . ?
H02U C02U H02V 109.5 . . ?
C01T C02W C01S 119.9(6) . . ?
C01T C02W H02W 120.1 . . ?
C01S C02W H02W 120.1 . . ?
C026 C02X H02X 109.5 . . ?
C026 C02X H02Y 109.5 . . ?
H02X C02X H02Y 109.5 . . ?
C026 C02X H 109.5 . . ?
H02X C02X H 109.5 . . ?
H02Y C02X H 109.5 . . ?
C02E C02Z H02Z 109.5 . . ?
C02E C02Z HA 109.5 . . ?
H02Z C02Z HA 109.5 . . ?
C02E C02Z HB 109.5 . . ?
H02Z C02Z HB 109.5 . . ?
HA C02Z HB 109.5 . . ?
F02R C030 F01X 108.4(10) . . ?
F02R C030 F03I 113.5(9) . . ?
F01X C030 F03I 103.0(8) . . ?
F02R C030 C01V 109.4(8) . . ?
F01X C030 C01V 110.4(6) . . ?
F03I C030 C01V 111.9(7) . . ?
F023 C031 F02H 109.5(8) . . ?
F023 C031 F02V 103.3(6) . . ?
F02H C031 F02V 106.0(7) . . ?
F023 C031 C03F 112.8(6) . . ?
F02H C031 C03F 113.5(6) . . ?
F02V C031 C03F 111.0(6) . . ?
O7 C032 C02O 128.3(7) . . ?
O7 C032 C038 114.6(7) . . ?
C02O C032 C038 117.1(6) . . ?
F00B C033 F00O 107.5(6) . . ?
F00B C033 F00F 106.7(5) . . ?
F00O C033 F00F 106.9(6) . . ?
F00B C033 C02I 110.9(6) . . ?
F00O C033 C02I 111.5(5) . . ?
F00F C033 C02I 113.0(6) . . ?
P005 C035 H03J 109.5 . . ?
P005 C035 H03K 109.5 . . ?
H03J C035 H03K 109.5 . . ?
P005 C035 H03L 109.5 . . ?
H03J C035 H03L 109.5 . . ?
H03K C035 H03L 109.5 . . ?
O8 C036 C02O 128.6(7) . . ?
O8 C036 C03G 115.3(7) . . ?
C02O C036 C03G 116.1(6) . . ?
C03Q C037 C01T 121.5(6) . . ?
C03Q C037 H037 119.2 . . ?
C01T C037 H037 119.2 . . ?
F025 C038 F02M 107.6(9) . . ?
F025 C038 F01J 105.1(7) . . ?
F02M C038 F01J 102.7(9) . . ?
F025 C038 C032 114.3(8) . . ?
F02M C038 C032 113.6(6) . . ?
F01J C038 C032 112.5(8) . . ?
C03E C03A H03A 109.5 . . ?
C03E C03A H03B 109.5 . . ?
H03A C03A H03B 109.5 . . ?
C03E C03A H03C 109.5 . . ?
H03A C03A H03C 109.5 . . ?
H03B C03A H03C 109.5 . . ?
F01R C03B F00N 106.2(8) . . ?
F01R C03B F018 108.2(6) . . ?
F00N C03B F018 104.5(6) . . ?
F01R C03B C01K 112.0(6) . . ?
F00N C03B C01K 112.3(5) . . ?
F018 C03B C01K 113.2(7) . . ?
N015 C03D C00P 120.3(5) . . ?
N015 C03D P005 108.4(4) . . ?
C00P C03D P005 130.9(4) . . ?
C03A C03E C01Q 111.6(6) . . ?
C03A C03E C03M 110.2(6) . . ?
C01Q C03E C03M 108.5(5) . . ?
C03A C03E P006 107.7(4) . . ?
C01Q C03E P006 115.0(5) . . ?
C03M C03E P006 103.5(4) . . ?
O012 C03F C021 128.5(6) . . ?
O012 C03F C031 113.1(5) . . ?
C021 C03F C031 118.5(6) . . ?
F0 C03G F01Q 118.1(17) . . ?
F03N C03G F01P 109.6(11) . . ?
F0 C03G F03O 98(2) . . ?
F01Q C03G F03O 97.9(15) . . ?
F03N C03G F027 109.3(11) . . ?
F01P C03G F027 95.5(9) . . ?
F0 C03G C036 118.5(14) . . ?
F03N C03G C036 120.7(10) . . ?
F01Q C03G C036 114.2(12) . . ?
F01P C03G C036 107.8(8) . . ?
F03O C03G C036 104.6(10) . . ?
F027 C03G C036 110.9(8) . . ?
F017 C03L F03C 106.1(8) . . ?
F017 C03L F02G 106.8(6) . . ?
F03C C03L F02G 107.9(8) . . ?
F017 C03L C00R 110.0(7) . . ?
F03C C03L C00R 111.5(6) . . ?
F02G C03L C00R 114.1(7) . . ?
C03E C03M H03D 109.5 . . ?
C03E C03M H03E 109.5 . . ?
H03D C03M H03E 109.5 . . ?
C03E C03M H03F 109.5 . . ?
H03D C03M H03F 109.5 . . ?
H03E C03M H03F 109.5 . . ?
C037 C03Q C01U 118.7(6) . . ?
C037 C03Q H03Q 120.7 . . ?
C01U C03Q H03Q 120.7 . . ?
P006 C03R H03G 109.5 . . ?
P006 C03R H03H 109.5 . . ?
H03G C03R H03H 109.5 . . ?
P006 C03R H03I 109.5 . . ?
H03G C03R H03I 109.5 . . ?
H03H C03R H03I 109.5 . . ?
C026 C5 H5A 109.5 . . ?
C026 C5 H5B 109.5 . . ?
H5A C5 H5B 109.5 . . ?
C026 C5 H5C 109.5 . . ?
H5A C5 H5C 109.5 . . ?
H5B C5 H5C 109.5 . . ?
C7 C6 H6A 109.5 . . ?
C7 C6 H6B 109.5 . . ?
H6A C6 H6B 109.5 . . ?
C7 C6 H6C 109.5 . . ?
H6A C6 H6C 109.5 . . ?
H6B C6 H6C 109.5 . . ?
C8 C7 C6 110.2(5) . . ?
C8 C7 C13 110.5(5) . . ?
C6 C7 C13 109.1(5) . . ?
C8 C7 P005 108.2(4) . . ?
C6 C7 P005 105.8(4) . . ?
C13 C7 P005 112.8(4) . . ?
C7 C8 H8A 109.5 . . ?
C7 C8 H8B 109.5 . . ?
H8A C8 H8B 109.5 . . ?
C7 C8 H8C 109.5 . . ?
H8A C8 H8C 109.5 . . ?
H8B C8 H8C 109.5 . . ?
O5 C9 C02Q 128.9(6) . . ?
O5 C9 C01W 113.3(6) . . ?
C02Q C9 C01W 117.8(5) . . ?
C7 C13 H13A 109.5 . . ?
C7 C13 H13B 109.5 . . ?
H13A C13 H13B 109.5 . . ?
C7 C13 H13C 109.5 . . ?
H13A C13 H13C 109.5 . . ?
H13B C13 H13C 109.5 . . ?

loop_
_geom_bond_atom_site_label_1
_geom_bond_atom_site_label_2
_geom_bond_distance
_geom_bond_site_symmetry_2
_geom_bond_publ_flag
Eu01 O1 2.314(4) . ?
Eu01 O2 2.336(4) . ?
Eu01 O3 2.404(4) . ?
Eu01 O8 2.409(4) . ?
Eu01 O6 2.416(4) . ?
Eu01 O5 2.416(4) . ?
Eu01 O7 2.420(4) . ?
Eu01 O4 2.438(4) . ?
Eu02 O00T 2.295(4) . ?
Eu02 O00G 2.313(4) . ?
Eu02 O00A 2.388(4) . ?
Eu02 O00D 2.398(4) . ?
Eu02 O00H 2.413(4) . ?
Eu02 O010 2.415(4) . ?
Eu02 O009 2.424(4) . ?
Eu02 O012 2.432(4) . ?
P003 O00T 1.505(4) . ?
P003 C00P 1.844(6) . ?
P003 C02E 1.846(6) . ?
P003 C026 1.850(6) . ?
P004 O2 1.499(4) . ?
P004 C02D 1.840(7) . ?
P004 C022 1.856(6) . ?
P004 C02A 1.864(7) . ?
P005 O00G 1.494(4) . ?
P005 C035 1.788(6) . ?
P005 C7 1.843(5) . ?
P005 C03D 1.850(5) . ?
P006 O1 1.496(5) . ?
P006 C03E 1.818(6) . ?
P006 C03R 1.819(6) . ?
P006 C00V 1.839(6) . ?
O8 C036 1.252(8) . ?
O009 C01D 1.218(8) . ?
O00A C01Z 1.263(7) . ?
F00B C033 1.322(8) . ?
F00C C01I 1.310(8) . ?
O00D C01K 1.252(7) . ?
C00E C00X 1.363(9) . ?
C00E C01G 1.427(9) . ?
C00E H00E 0.9300 . ?
F00F C033 1.347(8) . ?
O00H C00R 1.249(7) . ?
F00I C01I 1.357(8) . ?
O4 C019 1.249(8) . ?
O6 C029 1.230(7) . ?
F00L C01W 1.275(10) . ?
F00M C01I 1.343(7) . ?
F00N C03B 1.324(9) . ?
F00O C033 1.338(9) . ?
C00P N014 1.332(7) . ?
C00P C03D 1.429(8) . ?
N00Q C00V 1.325(8) . ?
N00Q C01U 1.369(8) . ?
C00R C02C 1.405(9) . ?
C00R C03L 1.532(10) . ?
F00S C02P 1.205(16) . ?
O5 C9 1.242(7) . ?
C00V C02D 1.449(9) . ?
O7 C032 1.258(8) . ?
C00X C02N 1.402(10) . ?
C00X H00X 0.9300 . ?
F00Y C02J 1.299(17) . ?
F00Z C028 1.306(8) . ?
O010 C01V 1.235(8) . ?
F011 C01W 1.316(7) . ?
O012 C03F 1.257(7) . ?
O3 C02I 1.239(7) . ?
N014 C01O 1.358(8) . ?
N015 C03D 1.323(7) . ?
N015 C01G 1.341(8) . ?
C016 C022 1.543(10) . ?
C016 H01A 0.9600 . ?
C016 H01B 0.9600 . ?
C016 H01C 0.9600 . ?
F017 C03L 1.302(10) . ?
F018 C03B 1.340(8) . ?
C019 C02B 1.390(9) . ?
C019 C02P 1.538(9) . ?
N01A C02D 1.320(8) . ?
N01A C01S 1.366(8) . ?
F01B C028 1.299(8) . ?
C01C C02A 1.528(9) . ?
C01C H01D 0.9600 . ?
C01C H01E 0.9600 . ?
C01C H01F 0.9600 . ?
C01D C02F 1.402(11) . ?
C01D C02J 1.546(9) . ?
F01F C01W 1.351(10) . ?
C01G C01O 1.408(8) . ?
C01H C02N 1.363(9) . ?
C01H C01O 1.417(8) . ?
C01H H01P 0.9300 . ?
C01I C01Z 1.531(8) . ?
F01J C038 1.309(10) . ?
C01K C02C 1.386(9) . ?
C01K C03B 1.528(10) . ?
F01L C028 1.346(9) . ?
C01M C02A 1.530(9) . ?
C01M H01G 0.9600 . ?
C01M H01H 0.9600 . ?
C01M H01I 0.9600 . ?
C01N C022 1.533(9) . ?
C01N H01J 0.9600 . ?
C01N H01K 0.9600 . ?
C01N H01L 0.9600 . ?
F01P C03G 1.398(14) . ?
C01Q C03E 1.544(9) . ?
C01Q H01M 0.9600 . ?
C01Q H01N 0.9600 . ?
C01Q H01O 0.9600 . ?
F01R C03B 1.311(8) . ?
C01S C02W 1.407(8) . ?
C01S C01U 1.425(8) . ?
C01T C02W 1.358(10) . ?
C01T C037 1.399(10) . ?
C01T H01T 0.9300 . ?
C01U C03Q 1.403(9) . ?
C01V C02F 1.389(11) . ?
C01V C030 1.571(11) . ?
C01W C9 1.547(10) . ?
F01X C030 1.294(10) . ?
C01Z C021 1.378(9) . ?
C021 C03F 1.382(9) . ?
C021 H021 0.9300 . ?
C022 C02T 1.525(9) . ?
F023 C031 1.285(9) . ?
C024 C026 1.538(8) . ?
C024 H02H 0.9600 . ?
C024 H02I 0.9600 . ?
C024 H02J 0.9600 . ?
F025 C038 1.283(10) . ?
C026 C02X 1.533(8) . ?
C026 C5 1.551(9) . ?
F027 C03G 1.442(15) . ?
C028 C029 1.547(9) . ?
C029 C02Q 1.398(9) . ?
C02A C02L 1.547(10) . ?
C02B C02I 1.404(9) . ?
C02B H02B 0.9300 . ?
C02C H02K 0.9300 . ?
C02E C02K 1.538(9) . ?
C02E C02Z 1.538(9) . ?
C02E C02U 1.557(8) . ?
C02F H02L 0.9700 . ?
C02F H02M 0.9700 . ?
F02G C03L 1.310(8) . ?
F02H C031 1.292(8) . ?
C02I C033 1.535(8) . ?
C02J F02T 1.187(12) . ?
C02J F039 1.261(13) . ?
C02J F0AA 1.34(2) . ?
C02J F02S 1.438(11) . ?
C02J F1 1.445(13) . ?
C02K H02N 0.9600 . ?
C02K H02P 0.9600 . ?
C02K H02R 0.9600 . ?
C02L H02A 0.9600 . ?
C02L H02C 0.9600 . ?
C02L H02D 0.9600 . ?
F02M C038 1.297(11) . ?
C02N H02S 0.9300 . ?
C02O C032 1.383(10) . ?
C02O C036 1.385(11) . ?
C02O H02O 0.9300 . ?
C02P F02Z 1.264(11) . ?
C02P F00T 1.285(11) . ?
C02P F03K 1.288(13) . ?
C02P F03L 1.350(10) . ?
C02P F02Y 1.455(13) . ?
C02Q C9 1.391(9) . ?
C02Q H02Q 0.9300 . ?
F02R C030 1.253(11) . ?
C02T H02E 0.9600 . ?
C02T H02F 0.9600 . ?
C02T H02G 0.9600 . ?
C02U H02T 0.9600 . ?
C02U H02U 0.9600 . ?
C02U H02V 0.9600 . ?
F02V C031 1.324(8) . ?
C02W H02W 0.9300 . ?
C02X H02X 0.9600 . ?
C02X H02Y 0.9600 . ?
C02X H 0.9600 . ?
C02Z H02Z 0.9600 . ?
C02Z HA 0.9600 . ?
C02Z HB 0.9600 . ?
C030 F03I 1.345(10) . ?
C031 C03F 1.542(9) . ?
C032 C038 1.521(11) . ?
C035 H03J 0.9600 . ?
C035 H03K 0.9600 . ?
C035 H03L 0.9600 . ?
C036 C03G 1.516(11) . ?
C037 C03Q 1.372(9) . ?
C037 H037 0.9300 . ?
C03A C03E 1.520(9) . ?
C03A H03A 0.9600 . ?
C03A H03B 0.9600 . ?
C03A H03C 0.9600 . ?
F03C C03L 1.304(10) . ?
C03E C03M 1.566(8) . ?
C03G F0 1.13(2) . ?
C03G F03N 1.223(12) . ?
C03G F01Q 1.320(19) . ?
C03G F03O 1.42(2) . ?
C03M H03D 0.9600 . ?
C03M H03E 0.9600 . ?
C03M H03F 0.9600 . ?
C03Q H03Q 0.9300 . ?
C03R H03G 0.9600 . ?
C03R H03H 0.9600 . ?
C03R H03I 0.9600 . ?
C5 H5A 0.9600 . ?
C5 H5B 0.9600 . ?
C5 H5C 0.9600 . ?
C6 C7 1.532(8) . ?
C6 H6A 0.9600 . ?
C6 H6B 0.9600 . ?
C6 H6C 0.9600 . ?
C7 C8 1.517(9) . ?
C7 C13 1.534(8) . ?
C8 H8A 0.9600 . ?
C8 H8B 0.9600 . ?
C8 H8C 0.9600 . ?
C13 H13A 0.9600 . ?
C13 H13B 0.9600 . ?
C13 H13C 0.9600 . ?
